data_4501861
loop_
_publ_author_name
'L\"u, Jian'
'Han, Li-Wei'
'Lin, Jing-Xiang'
'Liu, Tian-Fu'
'Cao, Rong'

_publ_section_title
;
 Rare Case of a Triple-Stranded Molecular Braid in an Organic Cocrystal
;
_journal_issue 10
_journal_name_full 'Crystal Growth &amp; Design'
_journal_page_first 4217
_journal_paper_doi 10.1021/cg100577t
_journal_volume 10
_journal_year 2010
_chemical_formula_sum 'C12 H6 Br4 O4 S'
_chemical_formula_weight 565.87
_chemical_name_systematic
; 
 ? 
;
_space_group_IT_number 15
_symmetry_cell_setting monoclinic
_symmetry_space_group_name_Hall '-C 2yc'
_symmetry_space_group_name_H-M 'C 1 2/c 1'
_atom_sites_solution_hydrogens geom
_atom_sites_solution_primary direct
_atom_sites_solution_secondary difmap
_audit_creation_method SHELXL-97
_cell_angle_alpha 90.00
_cell_angle_beta 91.723(6)
_cell_angle_gamma 90.00
_cell_formula_units_Z 4
_cell_length_a 13.563(6)
_cell_length_b 12.075(5)
_cell_length_c 9.293(4)
_cell_measurement_temperature 173(2)
_cell_volume 1521.3(11)
_computing_cell_refinement 'CrystalClear (Rigaku Corp., 2000)'
_computing_data_collection 'CrystalClear (Rigaku Corp., 2000)'
_computing_data_reduction 'CrystalClear (Rigaku Corp., 2000)'
_computing_molecular_graphics 'SHELXL-97 (Sheldrick, 1997)'
_computing_publication_material 'SHELXL-97 (Sheldrick, 1997)'
_computing_structure_refinement 'SHELXL-97 (Sheldrick, 1997)'
_computing_structure_solution 'SHELXS-97 (Sheldrick, 1990)'
_diffrn_ambient_temperature 173(2)
_diffrn_measured_fraction_theta_full 'ACTA 50'
_diffrn_measured_fraction_theta_max 0.930
_diffrn_measurement_device_type
;
Mercury
;
_diffrn_measurement_method dtprofit.ref
_diffrn_radiation_monochromator graphite
_diffrn_radiation_source 'fine-focus sealed tube'
_diffrn_radiation_type MoK\a
_diffrn_radiation_wavelength 0.71073
_diffrn_reflns_av_R_equivalents 0.0303
_diffrn_reflns_av_sigmaI/netI 0.0294
_diffrn_reflns_limit_h_max 17
_diffrn_reflns_limit_h_min -17
_diffrn_reflns_limit_k_max 12
_diffrn_reflns_limit_k_min -15
_diffrn_reflns_limit_l_max 12
_diffrn_reflns_limit_l_min -11
_diffrn_reflns_number 5258
_diffrn_reflns_theta_full 'ACTA 50'
_diffrn_reflns_theta_max 27.49
_diffrn_reflns_theta_min 3.01
_diffrn_standards_decay_% none
_diffrn_standards_interval_count none
_diffrn_standards_interval_time none
_diffrn_standards_number none
_exptl_absorpt_coefficient_mu 10.729
_exptl_absorpt_correction_T_max 0.342
_exptl_absorpt_correction_T_min 0.088
_exptl_absorpt_correction_type empirical
_exptl_absorpt_process_details CrystalClear
_exptl_crystal_colour colorless
_exptl_crystal_density_diffrn 2.471
_exptl_crystal_density_method 'not measured'
_exptl_crystal_description block
_exptl_crystal_F_000 1064
_exptl_crystal_size_max .30
_exptl_crystal_size_mid .20
_exptl_crystal_size_min .10
_refine_diff_density_max 0.455
_refine_diff_density_min -0.635
_refine_diff_density_rms 0.068
_refine_ls_extinction_method none
_refine_ls_goodness_of_fit_ref 0.847
_refine_ls_hydrogen_treatment mixed
_refine_ls_matrix_type full
_refine_ls_number_parameters 108
_refine_ls_number_reflns 1619
_refine_ls_number_restraints 0
_refine_ls_restrained_S_all 0.847
_refine_ls_R_factor_all 0.0352
_refine_ls_R_factor_gt 0.0297
_refine_ls_shift/su_max 0.000
_refine_ls_shift/su_mean 0.000
_refine_ls_structure_factor_coef Fsqd
_refine_ls_weighting_details 'calc w=1/[\s^2^(Fo^2^)+(0.1000P)^2^+0.0000P] where P=(Fo^2^+2Fc^2^)/3'
_refine_ls_weighting_scheme calc
_refine_ls_wR_factor_gt 0.0984
_refine_ls_wR_factor_ref 0.1049
_reflns_number_gt 1443
_reflns_number_total 1619
_reflns_threshold_expression >2sigma(I)
_cod_data_source_file cg100577t_si_002.cif
_cod_data_source_block Ls
_cod_original_cell_volume 1521.2(12)
_cod_original_sg_symbol_H-M C2/c
_cod_database_code 4501861

loop_
_symmetry_equiv_pos_as_xyz
'x, y, z'
'-x, y, -z+1/2'
'x+1/2, y+1/2, z'
'-x+1/2, y+1/2, -z+1/2'
'-x, -y, -z'
'x, -y, z-1/2'
'-x+1/2, -y+1/2, -z'
'x+1/2, -y+1/2, z-1/2'

loop_
_atom_site_label
_atom_site_type_symbol
_atom_site_fract_x
_atom_site_fract_y
_atom_site_fract_z
_atom_site_U_iso_or_equiv
_atom_site_adp_type
_atom_site_occupancy
_atom_site_symmetry_multiplicity
_atom_site_calc_flag
_atom_site_refinement_flags
Br1 Br 0.37023(2) 0.16996(3) 0.19524(4) 0.04516(19) Uani 1 1 d .
Br2 Br 0.11689(3) 0.03109(3) 0.63095(4) 0.0492(2) Uani 1 1 d .
S3 S 0.0000 0.36077(7) 0.2500 0.0230(2) Uani 1 2 d S
O1 O 0.03808(14) 0.42090(17) 0.1298(2) 0.0331(5) Uani 1 1 d .
O2 O 0.29645(18) 0.03764(19) 0.4569(3) 0.0417(6) Uani 1 1 d .
C3 C 0.2338(2) 0.1154(2) 0.4066(3) 0.0278(6) Uani 1 1 d .
C4 C 0.09327(19) 0.2697(2) 0.3135(3) 0.0231(5) Uani 1 1 d .
C5 C 0.0740(2) 0.2015(2) 0.4298(3) 0.0276(6) Uani 1 1 d .
C6 C 0.2507(2) 0.1855(2) 0.2920(3) 0.0271(6) Uani 1 1 d .
C8 C 0.1431(2) 0.1259(2) 0.4751(3) 0.0292(6) Uani 1 1 d .
C9 C 0.1815(2) 0.2625(2) 0.2434(3) 0.0269(6) Uani 1 1 d .
H1 H 0.024(3) 0.211(3) 0.469(5) 0.053(13) Uiso 1 1 d .
H2 H 0.196(2) 0.306(3) 0.165(4) 0.033(9) Uiso 1 1 d .
H4 H 0.339(3) 0.033(3) 0.400(5) 0.038(11) Uiso 1 1 d .

loop_
_atom_site_aniso_label
_atom_site_aniso_U_11
_atom_site_aniso_U_22
_atom_site_aniso_U_33
_atom_site_aniso_U_23
_atom_site_aniso_U_13
_atom_site_aniso_U_12
Br1 0.0267(2) 0.0569(3) 0.0527(3) 0.00010(14) 0.01466(17) 0.00966(13)
Br2 0.0464(3) 0.0499(3) 0.0515(3) 0.02417(15) 0.00572(18) 0.00418(15)
S3 0.0182(4) 0.0194(4) 0.0313(5) 0.000 0.0018(3) 0.000
O1 0.0273(10) 0.0302(10) 0.0420(13) 0.0084(9) 0.0045(9) -0.0050(8)
O2 0.0345(13) 0.0420(13) 0.0487(15) 0.0058(10) 0.0015(11) 0.0167(10)
C3 0.0244(13) 0.0278(13) 0.0312(14) -0.0050(11) -0.0021(11) 0.0040(10)
C4 0.0189(12) 0.0234(12) 0.0270(13) -0.0026(10) 0.0004(10) 0.0017(10)
C5 0.0211(14) 0.0307(13) 0.0312(15) -0.0005(11) 0.0038(11) -0.0001(11)
C6 0.0163(12) 0.0327(14) 0.0323(15) -0.0081(11) 0.0024(11) 0.0001(10)
C8 0.0286(14) 0.0289(13) 0.0299(15) 0.0019(10) 0.0011(11) -0.0009(11)
C9 0.0224(13) 0.0281(13) 0.0304(14) -0.0007(11) 0.0040(11) -0.0032(10)

loop_
_atom_type_symbol
_atom_type_description
_atom_type_scat_dispersion_real
_atom_type_scat_dispersion_imag
_atom_type_scat_source
C C 0.0033 0.0016 'International Tables Vol C Tables 4.2.6.8 and 6.1.1.4'
H H 0.0000 0.0000 'International Tables Vol C Tables 4.2.6.8 and 6.1.1.4'
O O 0.0106 0.0060 'International Tables Vol C Tables 4.2.6.8 and 6.1.1.4'
Br Br -0.2901 2.4595 'International Tables Vol C Tables 4.2.6.8 and 6.1.1.4'
S S 0.1246 0.1234 'International Tables Vol C Tables 4.2.6.8 and 6.1.1.4'

loop_
_geom_angle_atom_site_label_1
_geom_angle_atom_site_label_2
_geom_angle_atom_site_label_3
_geom_angle
_geom_angle_site_symmetry_1
_geom_angle_site_symmetry_3
O1 S3 O1 119.48(19) 2 .
O1 S3 C4 107.65(12) 2 2
O1 S3 C4 108.96(12) . 2
O1 S3 C4 108.96(12) 2 .
O1 S3 C4 107.65(12) . .
C4 S3 C4 102.91(18) 2 .
O2 C3 C6 125.4(3) . .
O2 C3 C8 117.3(3) . .
C6 C3 C8 117.3(3) . .
C9 C4 C5 121.0(3) . .
C9 C4 S3 120.3(2) . .
C5 C4 S3 118.6(2) . .
C8 C5 C4 119.5(3) . .
C3 C6 C9 122.3(3) . .
C3 C6 Br1 118.0(2) . .
C9 C6 Br1 119.6(2) . .
C5 C8 C3 121.5(3) . .
C5 C8 Br2 119.9(2) . .
C3 C8 Br2 118.6(2) . .
C4 C9 C6 118.4(3) . .

loop_
_geom_bond_atom_site_label_1
_geom_bond_atom_site_label_2
_geom_bond_distance
_geom_bond_site_symmetry_2
Br1 C6 1.887(3) .
Br2 C8 1.888(3) .
S3 O1 1.441(2) 2
S3 O1 1.441(2) .
S3 C4 1.764(3) 2
S3 C4 1.764(3) .
O2 C3 1.340(3) .
C3 C6 1.386(4) .
C3 C8 1.408(4) .
C4 C9 1.383(4) .
C4 C5 1.390(4) .
C5 C8 1.366(4) .
C6 C9 1.386(4) .
